data_7250611
loop_
_publ_author_name
'Yuan, Nana'
'Cao, Jia'
'Ren, Yixia'
'Hou, Xiufang'
'Chen, Sanping'

_publ_section_title
;
 Dual enabling photomediated Knoevenagel condensation and alkene
 perfluoroalkylation reactions by a photoresponsive cadmium--organic
 framework
;
_journal_issue 28
_journal_name_full 'Green Chemistry'
_journal_page_first 8603
_journal_page_last 8612
_journal_paper_doi 10.1039/D5GC01928A
_journal_volume 27
_journal_year 2025
_chemical_formula_moiety 'C21 H16 Cd N2 O6, H2 O'
_chemical_formula_sum 'C21 H18 Cd N2 O7'
_chemical_formula_weight 522.77
_space_group_crystal_system triclinic
_space_group_IT_number 2
_space_group_name_Hall '-P 1'
_space_group_name_H-M_alt 'P -1'
_atom_sites_solution_hydrogens mixed
_atom_sites_solution_primary dual
_audit_creation_date 2024-01-08
_audit_creation_method
;
Olex2 1.5
(compiled 2023.08.24 svn.re1ec1418 for OlexSys, GUI svn.r6817)
;
_audit_update_record
;
2025-03-30 deposited with the CCDC.	2025-06-16 downloaded from the CCDC.
;
_cell_angle_alpha 99.416(2)
_cell_angle_beta 99.647(2)
_cell_angle_gamma 119.1130(10)
_cell_formula_units_Z 2
_cell_length_a 10.1022(5)
_cell_length_b 10.2035(4)
_cell_length_c 11.3950(6)
_cell_measurement_reflns_used 9811
_cell_measurement_temperature 150.00
_cell_measurement_theta_max 26.77
_cell_measurement_theta_min 2.33
_cell_volume 969.83(8)
_computing_cell_refinement 'SAINT V8.38A (Bruker, 2018)'
_computing_data_reduction 'SAINT V8.38A (Bruker, 2018)'
_computing_molecular_graphics 'Olex2 1.5 (Dolomanov et al., 2009)'
_computing_publication_material 'Olex2 1.5 (Dolomanov et al., 2009)'
_computing_structure_refinement 'SHELXL 2018/3 (Sheldrick, 2015)'
_computing_structure_solution 'SHELXT 2018/2 (Sheldrick, 2018)'
_diffrn_ambient_temperature 150.00
_diffrn_measured_fraction_theta_full 0.998
_diffrn_measured_fraction_theta_max 0.984
_diffrn_measurement_device_type 'Bruker APEX-II CCD'
_diffrn_measurement_method '\f and \w scans'
_diffrn_radiation_type MoK\a
_diffrn_radiation_wavelength 0.71073
_diffrn_reflns_av_R_equivalents 0.0251
_diffrn_reflns_av_unetI/netI 0.0135
_diffrn_reflns_Laue_measured_fraction_full 0.998
_diffrn_reflns_Laue_measured_fraction_max 0.984
_diffrn_reflns_limit_h_max 12
_diffrn_reflns_limit_h_min -12
_diffrn_reflns_limit_k_max 12
_diffrn_reflns_limit_k_min -12
_diffrn_reflns_limit_l_max 14
_diffrn_reflns_limit_l_min -14
_diffrn_reflns_number 34677
_diffrn_reflns_point_group_measured_fraction_full 0.998
_diffrn_reflns_point_group_measured_fraction_max 0.984
_diffrn_reflns_theta_full 25.242
_diffrn_reflns_theta_max 26.772
_diffrn_reflns_theta_min 2.327
_diffrn_source_current 30.0
_diffrn_source_power 1.5
_diffrn_source_voltage 50.0
_diffrn_standards_number 0
_exptl_absorpt_coefficient_mu 1.175
_exptl_absorpt_correction_T_max 0.0277
_exptl_absorpt_correction_T_min 0.0106
_exptl_absorpt_correction_type multi-scan
_exptl_absorpt_process_details
;
SADABS-2016/2 (Bruker,2016/2) was used for absorption correction.
wR2(int) was 0.0599 before and 0.0438 after correction.
The Ratio of minimum to maximum transmission is 0.3827.
The \l/2 correction factor is Not present.
;
_exptl_crystal_density_diffrn 1.790
_exptl_crystal_description block
_exptl_crystal_F_000 524
_exptl_crystal_size_max 0.2
_exptl_crystal_size_mid 0.15
_exptl_crystal_size_min 0.1
_refine_diff_density_max 1.232
_refine_diff_density_min -0.504
_refine_diff_density_rms 0.078
_refine_ls_extinction_method none
_refine_ls_goodness_of_fit_ref 1.063
_refine_ls_hydrogen_treatment constr
_refine_ls_matrix_type full
_refine_ls_number_parameters 284
_refine_ls_number_reflns 4070
_refine_ls_number_restraints 1
_refine_ls_restrained_S_all 1.062
_refine_ls_R_factor_all 0.0300
_refine_ls_R_factor_gt 0.0279
_refine_ls_shift/su_max 0.001
_refine_ls_shift/su_mean 0.000
_refine_ls_structure_factor_coef Fsqd
_refine_ls_weighting_details 'w=1/[\s^2^(Fo^2^)+(0.0487P)^2^+0.7770P] where P=(Fo^2^+2Fc^2^)/3'
_refine_ls_weighting_scheme calc
_refine_ls_wR_factor_gt 0.0798
_refine_ls_wR_factor_ref 0.0812
_reflns_Friedel_coverage 0.000
_reflns_number_gt 3824
_reflns_number_total 4070
_reflns_threshold_expression 'I > 2\s(I)'
_cod_data_source_file d5gc01928a2.cif
_cod_data_source_block mo_0108_2_0m
_cod_depositor_comments 'Adding full bibliography for 7250611.cif.'
_cod_database_code 7250611
_shelx_shelxl_version_number 2018/3
_shelx_space_group_comment
;
The symmetry employed for this shelxl refinement is uniquely defined
by the following loop, which should always be used as a source of
symmetry information in preference to the above space-group names.
They are only intended as comments.
;
_shelx_estimated_absorpt_t_max 0.892
_shelx_estimated_absorpt_t_min 0.799
_olex2_refinement_description
;
1. Fixed Uiso
 At 1.2 times of:
  All C(H) groups, All C(H,H) groups
 At 1.5 times of:
  All O(H,H) groups
2. Restrained distances
 H2A-H1B
 2.1 with sigma of 0.001
3.a Free rotating group:
 O1(H1A,H1B)
3.b Rotating group:
 O2(H2A,H2B)
3.c Secondary CH2 refined with riding coordinates:
 C5(H5A,H5B)
3.d Aromatic/amide H refined with riding coordinates:
 C13(H13), C18(H18), C20(H20), C21(H21), C16(H16), C7(H7), C6(H6), C9(H9),
 C2(H2), C8(H8), C3(H3), C10(H10)
;
_olex2_submission_special_instructions 'No special instructions were received'

loop_
_space_group_symop_operation_xyz
'x, y, z'
'-x, -y, -z'

loop_
_atom_site_label
_atom_site_type_symbol
_atom_site_fract_x
_atom_site_fract_y
_atom_site_fract_z
_atom_site_U_iso_or_equiv
_atom_site_adp_type
_atom_site_occupancy
_atom_site_site_symmetry_order
_atom_site_calc_flag
_atom_site_refinement_flags_posn
_atom_site_refinement_flags_adp
_atom_site_refinement_flags_occupancy
_atom_site_disorder_assembly
_atom_site_disorder_group
Cd1 Cd 0.28769(2) 0.44834(2) 0.50217(2) 0.03790(9) Uani 1 1 d . . . . .
O6 O 0.4960(2) 1.4213(2) 0.60563(19) 0.0410(4) Uani 1 1 d . . . . .
O3 O 0.4163(2) 0.6899(2) 0.61886(19) 0.0410(4) Uani 1 1 d . . . . .
O7 O 0.8419(2) 1.2358(2) 0.79900(18) 0.0408(4) Uani 1 1 d . . . . .
O2 O 0.0907(2) 0.3632(2) 0.6021(2) 0.0469(5) Uani 1 1 d . . . . .
H2A H 0.053855 0.264458 0.599586 0.070 Uiso 1 1 d DR U . . .
H2B H 0.008065 0.362101 0.560689 0.070 Uiso 1 1 d R U . . .
O5 O 0.2628(2) 1.2063(2) 0.5182(2) 0.0475(5) Uani 1 1 d . . . . .
O4 O 0.2007(2) 0.6802(2) 0.52161(19) 0.0421(4) Uani 1 1 d . . . . .
C13 C 0.3724(3) 1.0165(3) 0.5928(2) 0.0330(5) Uani 1 1 d . . . . .
H13 H 0.264883 0.964621 0.545216 0.040 Uiso 1 1 calc R U . . .
N2 N 0.1334(3) 0.3296(3) 0.3083(2) 0.0412(5) Uani 1 1 d . . . . .
N1 N -0.0802(3) 0.1812(3) 0.1510(2) 0.0433(5) Uani 1 1 d . . . . .
O1 O -0.0273(3) 0.0781(3) 0.6486(3) 0.0757(8) Uani 1 1 d G . . . .
H1A H -0.091472 -0.009944 0.590910 0.114 Uiso 1 1 d G U . . .
H1B H -0.089078 0.098865 0.681654 0.114 Uiso 1 1 d DG U . . .
C12 C 0.4350(3) 0.9304(3) 0.6294(2) 0.0326(5) Uani 1 1 d . . . . .
C15 C 0.4047(3) 1.2742(3) 0.5802(2) 0.0356(5) Uani 1 1 d . . . . .
C11 C 0.3404(3) 0.7535(3) 0.5866(2) 0.0339(5) Uani 1 1 d . . . . .
C19 C 0.9158(3) 1.3712(3) 0.8976(2) 0.0343(5) Uani 1 1 d . . . . .
C14 C 0.4673(3) 1.1799(3) 0.6258(2) 0.0338(5) Uani 1 1 d . . . . .
C17 C 0.6838(3) 1.1686(3) 0.7347(2) 0.0342(5) Uani 1 1 d . . . . .
C18 C 0.5922(3) 1.0076(3) 0.7002(2) 0.0336(5) Uani 1 1 d . . . . .
H18 H 0.636370 0.949151 0.724564 0.040 Uiso 1 1 calc R U . . .
C20 C 0.8360(3) 1.4056(3) 0.9732(3) 0.0381(5) Uani 1 1 d . . . . .
H20 H 0.724348 1.341068 0.954416 0.046 Uiso 1 1 calc R U . . .
C21 C 1.0780(3) 1.4639(3) 0.9229(3) 0.0378(5) Uani 1 1 d . . . . .
H21 H 1.130661 1.438930 0.869876 0.045 Uiso 1 1 calc R U . . .
C1 C -0.4622(3) -0.4139(3) 0.0118(2) 0.0377(5) Uani 1 1 d . . . . .
C16 C 0.6240(3) 1.2567(3) 0.6972(2) 0.0347(5) Uani 1 1 d . . . . .
H16 H 0.688987 1.367623 0.719882 0.042 Uiso 1 1 calc R U . . .
C7 C -0.5022(3) -0.3489(4) -0.0773(3) 0.0423(6) Uani 1 1 d . . . . .
H7 H -0.579206 -0.416060 -0.154478 0.051 Uiso 1 1 calc R U . . .
C4 C -0.3185(3) -0.0870(3) 0.0565(3) 0.0434(6) Uani 1 1 d . . . . .
C6 C -0.4315(3) -0.1892(4) -0.0543(3) 0.0446(6) Uani 1 1 d . . . . .
H6 H -0.461077 -0.148392 -0.115947 0.054 Uiso 1 1 calc R U . . .
C9 C 0.1744(4) 0.2860(4) 0.2054(3) 0.0512(7) Uani 1 1 d . . . . .
H9 H 0.278801 0.315871 0.203674 0.061 Uiso 1 1 calc R U . . .
C2 C -0.3461(4) -0.3082(4) 0.1227(3) 0.0466(6) Uani 1 1 d . . . . .
H2 H -0.315211 -0.347971 0.184584 0.056 Uiso 1 1 calc R U . . .
C8 C 0.0440(4) 0.1951(4) 0.1083(3) 0.0523(7) Uani 1 1 d . . . . .
H8 H 0.038862 0.149605 0.026628 0.063 Uiso 1 1 calc R U . . .
C3 C -0.2757(4) -0.1497(4) 0.1449(3) 0.0484(7) Uani 1 1 d . . . . .
H3 H -0.196937 -0.081817 0.221106 0.058 Uiso 1 1 calc R U . . .
C10 C -0.0204(3) 0.2637(3) 0.2709(3) 0.0435(6) Uani 1 1 d . . . . .
H10 H -0.081920 0.273106 0.322472 0.052 Uiso 1 1 calc R U . . .
C5 C -0.2481(4) 0.0873(4) 0.0809(3) 0.0538(7) Uani 1 1 d . . . . .
H5A H -0.260903 0.111147 0.000411 0.065 Uiso 1 1 calc R U . . .
H5B H -0.307778 0.117931 0.127543 0.065 Uiso 1 1 calc R U . . .

loop_
_atom_site_aniso_label
_atom_site_aniso_U_11
_atom_site_aniso_U_22
_atom_site_aniso_U_33
_atom_site_aniso_U_23
_atom_site_aniso_U_13
_atom_site_aniso_U_12
Cd1 0.03635(12) 0.02651(11) 0.04556(13) 0.00812(8) 0.00594(8) 0.01520(9)
O6 0.0439(10) 0.0297(9) 0.0494(11) 0.0111(8) 0.0114(8) 0.0202(8)
O3 0.0400(10) 0.0289(9) 0.0517(11) 0.0093(8) 0.0083(8) 0.0186(8)
O7 0.0333(9) 0.0349(9) 0.0451(10) -0.0013(8) 0.0024(8) 0.0179(8)
O2 0.0442(11) 0.0432(11) 0.0556(12) 0.0183(9) 0.0141(9) 0.0236(9)
O5 0.0379(10) 0.0351(10) 0.0674(13) 0.0149(9) 0.0076(9) 0.0201(9)
O4 0.0384(10) 0.0319(9) 0.0485(11) 0.0100(8) 0.0080(8) 0.0149(8)
C13 0.0314(12) 0.0291(12) 0.0356(12) 0.0084(10) 0.0082(10) 0.0146(10)
N2 0.0388(12) 0.0335(11) 0.0459(13) 0.0102(10) 0.0124(10) 0.0156(10)
N1 0.0458(13) 0.0369(12) 0.0431(12) 0.0114(10) 0.0099(10) 0.0197(11)
O1 0.0588(15) 0.0489(14) 0.096(2) 0.0189(14) -0.0058(14) 0.0205(12)
C12 0.0354(12) 0.0282(12) 0.0339(12) 0.0091(9) 0.0120(10) 0.0158(10)
C15 0.0389(13) 0.0307(12) 0.0399(13) 0.0107(10) 0.0126(11) 0.0199(11)
C11 0.0370(12) 0.0287(12) 0.0356(12) 0.0090(10) 0.0129(10) 0.0163(10)
C19 0.0343(12) 0.0279(11) 0.0348(12) 0.0059(9) 0.0047(10) 0.0146(10)
C14 0.0370(13) 0.0311(12) 0.0356(12) 0.0101(10) 0.0115(10) 0.0191(11)
C17 0.0318(12) 0.0319(12) 0.0342(12) 0.0052(10) 0.0080(10) 0.0152(10)
C18 0.0366(12) 0.0308(12) 0.0349(12) 0.0094(10) 0.0087(10) 0.0194(10)
C20 0.0309(12) 0.0341(13) 0.0414(14) 0.0073(11) 0.0075(10) 0.0133(10)
C21 0.0349(13) 0.0363(13) 0.0402(13) 0.0079(11) 0.0113(10) 0.0182(11)
C1 0.0349(13) 0.0453(15) 0.0372(13) 0.0145(11) 0.0157(10) 0.0218(12)
C16 0.0356(12) 0.0260(11) 0.0372(12) 0.0062(10) 0.0101(10) 0.0134(10)
C7 0.0351(13) 0.0461(15) 0.0400(14) 0.0146(12) 0.0100(11) 0.0169(12)
C4 0.0410(14) 0.0434(15) 0.0472(15) 0.0139(12) 0.0136(12) 0.0226(13)
C6 0.0403(14) 0.0500(16) 0.0439(15) 0.0193(13) 0.0116(12) 0.0224(13)
C9 0.0478(16) 0.0409(15) 0.0602(19) 0.0104(14) 0.0247(14) 0.0185(13)
C2 0.0539(17) 0.0513(17) 0.0387(14) 0.0129(12) 0.0083(12) 0.0323(15)
C8 0.0597(19) 0.0422(16) 0.0496(17) 0.0097(13) 0.0226(15) 0.0219(15)
C3 0.0516(17) 0.0472(16) 0.0424(15) 0.0084(13) 0.0052(13) 0.0269(14)
C10 0.0428(14) 0.0401(14) 0.0482(15) 0.0129(12) 0.0149(12) 0.0218(12)
C5 0.0509(17) 0.0463(17) 0.0552(18) 0.0117(14) 0.0012(14) 0.0242(14)

loop_
_atom_type_symbol
_atom_type_description
_atom_type_scat_dispersion_real
_atom_type_scat_dispersion_imag
_atom_type_scat_source
C C 0.0033 0.0016 'International Tables Vol C Tables 4.2.6.8 and 6.1.1.4'
H H 0.0000 0.0000 'International Tables Vol C Tables 4.2.6.8 and 6.1.1.4'
Cd Cd -0.8075 1.2024 'International Tables Vol C Tables 4.2.6.8 and 6.1.1.4'
N N 0.0061 0.0033 'International Tables Vol C Tables 4.2.6.8 and 6.1.1.4'
O O 0.0106 0.0060 'International Tables Vol C Tables 4.2.6.8 and 6.1.1.4'

loop_
_geom_angle_atom_site_label_1
_geom_angle_atom_site_label_2
_geom_angle_atom_site_label_3
_geom_angle
_geom_angle_site_symmetry_1
_geom_angle_site_symmetry_3
_geom_angle_publ_flag
O6 Cd1 O6 76.86(7) 1_545 2_676 ?
O6 Cd1 O5 54.55(7) 1_545 1_545 ?
O6 Cd1 C15 93.07(7) 2_676 1_545 ?
O6 Cd1 C15 27.47(7) 1_545 1_545 ?
O3 Cd1 O6 88.56(7) . 1_545 ?
O3 Cd1 O6 79.69(7) . 2_676 ?
O3 Cd1 O2 93.97(8) . . ?
O3 Cd1 O5 136.98(7) . 1_545 ?
O3 Cd1 N2 133.51(8) . . ?
O3 Cd1 C15 113.43(8) . 1_545 ?
O2 Cd1 O6 171.69(6) . 2_676 ?
O2 Cd1 O6 108.57(7) . 1_545 ?
O2 Cd1 O5 80.19(7) . 1_545 ?
O2 Cd1 C15 94.39(7) . 1_545 ?
O5 Cd1 O6 108.11(7) 1_545 2_676 ?
O5 Cd1 C15 27.08(7) 1_545 1_545 ?
N2 Cd1 O6 128.45(8) . 1_545 ?
N2 Cd1 O6 82.78(8) . 2_676 ?
N2 Cd1 O2 98.03(8) . . ?
N2 Cd1 O5 89.40(8) . 1_545 ?
N2 Cd1 C15 110.19(8) . 1_545 ?
Cd1 O6 Cd1 103.15(7) 1_565 2_676 ?
C15 O6 Cd1 92.01(16) . 1_565 ?
C15 O6 Cd1 123.04(17) . 2_676 ?
C11 O3 Cd1 108.58(16) . . ?
C19 O7 C17 119.6(2) . . ?
Cd1 O2 H2A 109.8 . . ?
Cd1 O2 H2B 110.2 . . ?
H2A O2 H2B 103.9 . . ?
C15 O5 Cd1 92.23(16) . 1_565 ?
C12 C13 H13 120.0 . . ?
C12 C13 C14 120.0(2) . . ?
C14 C13 H13 120.0 . . ?
C9 N2 Cd1 127.0(2) . . ?
C10 N2 Cd1 126.8(2) . . ?
C10 N2 C9 105.4(3) . . ?
C8 N1 C5 126.6(3) . . ?
C10 N1 C8 107.3(3) . . ?
C10 N1 C5 126.0(3) . . ?
H1A O1 H1B 104.5 . . ?
C13 C12 C11 121.6(2) . . ?
C13 C12 C18 119.6(2) . . ?
C18 C12 C11 118.7(2) . . ?
O6 C15 Cd1 60.52(13) . 1_565 ?
O6 C15 C14 119.5(2) . . ?
O5 C15 Cd1 60.69(14) . 1_565 ?
O5 C15 O6 121.2(2) . . ?
O5 C15 C14 119.3(2) . . ?
C14 C15 Cd1 178.50(18) . 1_565 ?
O3 C11 C12 115.0(2) . . ?
O4 C11 O3 124.2(2) . . ?
O4 C11 C12 120.8(2) . . ?
C20 C19 O7 122.9(2) . . ?
C21 C19 O7 115.5(2) . . ?
C21 C19 C20 121.3(2) . . ?
C13 C14 C15 120.8(2) . . ?
C16 C14 C13 120.3(2) . . ?
C16 C14 C15 118.9(2) . . ?
C18 C17 O7 116.2(2) . . ?
C18 C17 C16 121.3(2) . . ?
C16 C17 O7 122.3(2) . . ?
C12 C18 H18 120.0 . . ?
C17 C18 C12 120.0(2) . . ?
C17 C18 H18 120.0 . . ?
C19 C20 H20 120.5 . . ?
C19 C20 C21 119.1(2) . 2_787 ?
C21 C20 H20 120.5 2_787 . ?
C19 C21 C20 119.6(2) . 2_787 ?
C19 C21 H21 120.2 . . ?
C20 C21 H21 120.2 2_787 . ?
C7 C1 C1 121.5(3) . 2_445 ?
C2 C1 C1 121.9(3) . 2_445 ?
C2 C1 C7 116.5(3) . . ?
C14 C16 H16 120.6 . . ?
C17 C16 C14 118.8(2) . . ?
C17 C16 H16 120.6 . . ?
C1 C7 H7 119.5 . . ?
C6 C7 C1 121.0(3) . . ?
C6 C7 H7 119.5 . . ?
C6 C4 C3 118.2(3) . . ?
C6 C4 C5 120.1(3) . . ?
C3 C4 C5 121.7(3) . . ?
C7 C6 C4 121.5(3) . . ?
C7 C6 H6 119.2 . . ?
C4 C6 H6 119.2 . . ?
N2 C9 H9 125.2 . . ?
C8 C9 N2 109.7(3) . . ?
C8 C9 H9 125.2 . . ?
C1 C2 H2 118.9 . . ?
C3 C2 C1 122.3(3) . . ?
C3 C2 H2 118.9 . . ?
N1 C8 H8 127.0 . . ?
C9 C8 N1 106.1(3) . . ?
C9 C8 H8 127.0 . . ?
C4 C3 H3 119.7 . . ?
C2 C3 C4 120.5(3) . . ?
C2 C3 H3 119.7 . . ?
N2 C10 N1 111.6(3) . . ?
N2 C10 H10 124.2 . . ?
N1 C10 H10 124.2 . . ?
N1 C5 C4 113.5(3) . . ?
N1 C5 H5A 108.9 . . ?
N1 C5 H5B 108.9 . . ?
C4 C5 H5A 108.9 . . ?
C4 C5 H5B 108.9 . . ?
H5A C5 H5B 107.7 . . ?

loop_
_geom_bond_atom_site_label_1
_geom_bond_atom_site_label_2
_geom_bond_distance
_geom_bond_site_symmetry_2
_geom_bond_publ_flag
Cd1 O6 2.394(2) 1_545 ?
Cd1 O6 2.581(2) 2_676 ?
Cd1 O3 2.1824(19) . ?
Cd1 O2 2.326(2) . ?
Cd1 O5 2.399(2) 1_545 ?
Cd1 N2 2.216(2) . ?
Cd1 C15 2.749(3) 1_545 ?
O6 C15 1.269(3) . ?
O3 C11 1.270(3) . ?
O7 C19 1.391(3) . ?
O7 C17 1.391(3) . ?
O2 H2A 0.8813 . ?
O2 H2B 0.8810 . ?
O5 C15 1.252(3) . ?
O4 C11 1.242(3) . ?
C13 H13 0.9500 . ?
C13 C12 1.385(4) . ?
C13 C14 1.400(3) . ?
N2 C9 1.384(4) . ?
N2 C10 1.310(4) . ?
N1 C8 1.373(4) . ?
N1 C10 1.339(4) . ?
N1 C5 1.466(4) . ?
O1 H1A 0.8700 . ?
O1 H1B 0.8699 . ?
C12 C11 1.512(3) . ?
C12 C18 1.392(4) . ?
C15 C14 1.497(3) . ?
C19 C20 1.387(4) . ?
C19 C21 1.380(4) . ?
C14 C16 1.391(4) . ?
C17 C18 1.378(4) . ?
C17 C16 1.387(4) . ?
C18 H18 0.9500 . ?
C20 H20 0.9500 . ?
C20 C21 1.394(4) 2_787 ?
C21 H21 0.9500 . ?
C1 C1 1.487(6) 2_445 ?
C1 C7 1.407(4) . ?
C1 C2 1.400(4) . ?
C16 H16 0.9500 . ?
C7 H7 0.9500 . ?
C7 C6 1.378(4) . ?
C4 C6 1.383(4) . ?
C4 C3 1.395(4) . ?
C4 C5 1.513(4) . ?
C6 H6 0.9500 . ?
C9 H9 0.9500 . ?
C9 C8 1.344(5) . ?
C2 H2 0.9500 . ?
C2 C3 1.368(4) . ?
C8 H8 0.9500 . ?
C3 H3 0.9500 . ?
C10 H10 0.9500 . ?
C5 H5A 0.9900 . ?
C5 H5B 0.9900 . ?

loop_
_geom_torsion_atom_site_label_1
_geom_torsion_atom_site_label_2
_geom_torsion_atom_site_label_3
_geom_torsion_atom_site_label_4
_geom_torsion
_geom_torsion_site_symmetry_1
_geom_torsion_site_symmetry_2
_geom_torsion_site_symmetry_3
_geom_torsion_site_symmetry_4
_geom_torsion_publ_flag
Cd1 O6 C15 Cd1 -107.12(16) 2_676 . . 1_565 ?
Cd1 O6 C15 O5 1.3(3) 1_565 . . . ?
Cd1 O6 C15 O5 -105.8(3) 2_676 . . . ?
Cd1 O6 C15 C14 74.6(3) 2_676 . . . ?
Cd1 O6 C15 C14 -178.3(2) 1_565 . . . ?
Cd1 O3 C11 O4 15.6(3) . . . . ?
Cd1 O3 C11 C12 -162.17(16) . . . . ?
Cd1 O5 C15 O6 -1.3(3) 1_565 . . . ?
Cd1 O5 C15 C14 178.3(2) 1_565 . . . ?
Cd1 N2 C9 C8 170.1(2) . . . . ?
Cd1 N2 C10 N1 -170.05(18) . . . . ?
O6 C15 C14 C13 -176.0(2) . . . . ?
O6 C15 C14 C16 1.2(4) . . . . ?
O7 C19 C20 C21 173.8(2) . . . 2_787 ?
O7 C19 C21 C20 -174.2(2) . . . 2_787 ?
O7 C17 C18 C12 -176.4(2) . . . . ?
O7 C17 C16 C14 175.5(2) . . . . ?
O5 C15 C14 C13 4.4(4) . . . . ?
O5 C15 C14 C16 -178.4(2) . . . . ?
C13 C12 C11 O3 174.6(2) . . . . ?
C13 C12 C11 O4 -3.3(4) . . . . ?
C13 C12 C18 C17 0.9(4) . . . . ?
C13 C14 C16 C17 0.0(4) . . . . ?
N2 C9 C8 N1 -0.2(4) . . . . ?
C12 C13 C14 C15 176.0(2) . . . . ?
C12 C13 C14 C16 -1.1(4) . . . . ?
C15 C14 C16 C17 -177.2(2) . . . . ?
C11 C12 C18 C17 176.5(2) . . . . ?
C19 O7 C17 C18 -140.4(2) . . . . ?
C19 O7 C17 C16 45.3(4) . . . . ?
C14 C13 C12 C11 -174.8(2) . . . . ?
C14 C13 C12 C18 0.6(4) . . . . ?
C17 O7 C19 C20 30.9(4) . . . . ?
C17 O7 C19 C21 -154.6(2) . . . . ?
C18 C12 C11 O3 -0.9(3) . . . . ?
C18 C12 C11 O4 -178.8(2) . . . . ?
C18 C17 C16 C14 1.6(4) . . . . ?
C20 C19 C21 C20 0.3(5) . . . 2_787 ?
C21 C19 C20 C21 -0.3(4) . . . 2_787 ?
C1 C1 C7 C6 179.9(3) 2_445 . . . ?
C1 C1 C2 C3 179.8(3) 2_445 . . . ?
C1 C7 C6 C4 0.3(4) . . . . ?
C1 C2 C3 C4 0.3(5) . . . . ?
C16 C17 C18 C12 -2.0(4) . . . . ?
C7 C1 C2 C3 0.7(4) . . . . ?
C6 C4 C3 C2 -1.1(5) . . . . ?
C6 C4 C5 N1 -144.0(3) . . . . ?
C9 N2 C10 N1 -0.2(3) . . . . ?
C2 C1 C7 C6 -1.0(4) . . . . ?
C8 N1 C10 N2 0.1(3) . . . . ?
C8 N1 C5 C4 71.5(4) . . . . ?
C3 C4 C6 C7 0.8(4) . . . . ?
C3 C4 C5 N1 37.8(4) . . . . ?
C10 N2 C9 C8 0.2(4) . . . . ?
C10 N1 C8 C9 0.1(4) . . . . ?
C10 N1 C5 C4 -105.1(3) . . . . ?
C5 N1 C8 C9 -177.0(3) . . . . ?
C5 N1 C10 N2 177.2(3) . . . . ?
C5 C4 C6 C7 -177.5(3) . . . . ?
C5 C4 C3 C2 177.1(3) . . . . ?
